data_2020286
loop_
_publ_author_name
'Sridhar, Balasubramanian'

_publ_section_title
;
 Synthon preference in a hydrated \b-resorcylic acid structure and its
 cocrystal with thymine
;
_journal_coeditor_code CU3091
_journal_issue 12
_journal_name_full 'Acta Crystallographica Section C'
_journal_page_first
;
;
_journal_paper_doi 10.1107/S2053229615020628
_journal_volume 71
_journal_year 2015
_chemical_formula_iupac 'C7 H6 O4 , H2 O'
_chemical_formula_moiety 'C7 H6 O4, H2 O'
_chemical_formula_sum 'C7 H8 O5'
_chemical_formula_weight 172.13
_chemical_name_common
;
\b-Resorcylic acid monohydrate
;
_chemical_name_systematic
;
2,4-Dihydroxybenzoic acid monohydrate
;
_space_group_crystal_system triclinic
_space_group_IT_number 2
_space_group_name_Hall '-P 1'
_space_group_name_H-M_alt 'P -1'
_symmetry_space_group_name_Hall '-P 1'
_symmetry_space_group_name_H-M 'P -1'
_atom_sites_solution_hydrogens mixed
_audit_creation_method SHELXL-2014/7
_cell_angle_alpha 75.011(6)
_cell_angle_beta 89.036(6)
_cell_angle_gamma 81.735(6)
_cell_formula_units_Z 2
_cell_length_a 3.8229(15)
_cell_length_b 8.972(3)
_cell_length_c 11.645(4)
_cell_measurement_reflns_used 2030
_cell_measurement_temperature 294(2)
_cell_measurement_theta_max 27.74
_cell_measurement_theta_min 2.38
_cell_volume 381.7(2)
_computing_cell_refinement
;
SAINT (Bruker, 2001)
;
_computing_data_collection
;
SMART (Bruker, 2001)
;
_computing_data_reduction
;
SAINT (Bruker, 2001)
;
_computing_molecular_graphics
;
DIAMOND (Brandenburg & Putz, 2005)
;
_computing_publication_material
;
SHELXL2014 (Sheldrick, 2015)
;
_computing_structure_refinement
;
SHELXL2014 (Sheldrick, 2015)
;
_computing_structure_solution
;
SHELXS97 (Sheldrick, 2008)
;
_diffrn_ambient_temperature 294(2)
_diffrn_measured_fraction_theta_full 0.994
_diffrn_measured_fraction_theta_max 0.933
_diffrn_measurement_device_type 'Bruker SMART APEX CCD area-detector'
_diffrn_measurement_method \w
_diffrn_radiation_type MoK\a
_diffrn_radiation_wavelength 0.71073
_diffrn_reflns_av_R_equivalents 0.0164
_diffrn_reflns_limit_h_max 4
_diffrn_reflns_limit_h_min -5
_diffrn_reflns_limit_k_max 11
_diffrn_reflns_limit_k_min -11
_diffrn_reflns_limit_l_max 14
_diffrn_reflns_limit_l_min -14
_diffrn_reflns_number 4459
_diffrn_reflns_theta_full 25.242
_diffrn_reflns_theta_max 28.356
_diffrn_reflns_theta_min 1.811
_exptl_absorpt_coefficient_mu 0.130
_exptl_absorpt_correction_T_max 0.98
_exptl_absorpt_correction_T_min 0.92
_exptl_absorpt_correction_type multi-scan
_exptl_absorpt_process_details
;
(SADABS; Bruker, 2001)
;
_exptl_crystal_colour colourless
_exptl_crystal_density_diffrn 1.498
_exptl_crystal_description block
_exptl_crystal_F_000 180
_exptl_crystal_size_max 0.170
_exptl_crystal_size_mid 0.140
_exptl_crystal_size_min 0.090
_refine_diff_density_max 0.270
_refine_diff_density_min -0.223
_refine_ls_extinction_method none
_refine_ls_goodness_of_fit_ref 1.103
_refine_ls_hydrogen_treatment mixed
_refine_ls_matrix_type full
_refine_ls_number_parameters 129
_refine_ls_number_reflns 1769
_refine_ls_number_restraints 0
_refine_ls_restrained_S_all 1.103
_refine_ls_R_factor_all 0.0542
_refine_ls_R_factor_gt 0.0480
_refine_ls_shift/su_max 0.000
_refine_ls_shift/su_mean 0.000
_refine_ls_structure_factor_coef Fsqd
_refine_ls_weighting_details 'w = 1/[\s^2^(Fo^2^)+(0.0687P)^2^+0.0752P] where P=(Fo^2^+2Fc^2^)/3'
_refine_ls_weighting_scheme calc
_refine_ls_wR_factor_gt 0.1272
_refine_ls_wR_factor_ref 0.1325
_reflns_number_gt 1571
_reflns_number_total 1769
_reflns_threshold_expression I>2\s(I)
_cod_data_source_file cu3091sup1.cif
_cod_data_source_block I
_cod_original_cell_volume 381.7(3)
_cod_database_code 2020286
_shelx_space_group_comment
;
The symmetry employed for this shelxl refinement is uniquely defined
by the following loop, which should always be used as a source of
symmetry information in preference to the above space-group names.
They are only intended as comments.
;
_shelx_estimated_absorpt_t_min 0.977
_shelx_estimated_absorpt_t_max 0.988

loop_
_space_group_symop_operation_xyz
'x, y, z'
'-x, -y, -z'

loop_
_atom_site_type_symbol
_atom_site_label
_atom_site_fract_x
_atom_site_fract_y
_atom_site_fract_z
_atom_site_U_iso_or_equiv
_atom_site_adp_type
_atom_site_calc_flag
_atom_site_occupancy
C C1 0.1659(4) 0.79777(16) 0.32778(12) 0.0338(3) Uani d 1
C C2 0.0494(4) 0.87721(16) 0.21148(12) 0.0338(3) Uani d 1
C C3 -0.0823(4) 0.79938(16) 0.13703(12) 0.0359(3) Uani d 1
H H3 -0.1621 0.8531 0.0605 0.043 Uiso calc 1
C C4 -0.0942(4) 0.64093(16) 0.17770(13) 0.0362(3) Uani d 1
C C5 0.0226(4) 0.55906(16) 0.29266(13) 0.0405(4) Uani d 1
H H5 0.0147 0.4526 0.3193 0.049 Uiso calc 1
C C6 0.1490(4) 0.63753(17) 0.36562(13) 0.0383(3) Uani d 1
H H6 0.2258 0.5831 0.4424 0.046 Uiso calc 1
C C7 0.3064(4) 0.88088(17) 0.40467(12) 0.0372(3) Uani d 1
O O1 0.4016(3) 0.79804(14) 0.51283(9) 0.0506(3) Uani d 1
H H1O 0.477(6) 0.863(3) 0.5503(19) 0.065(6) Uiso d 1
O O2 0.3361(3) 1.02112(13) 0.37074(10) 0.0494(3) Uani d 1
O O3 0.0611(3) 1.03181(12) 0.16616(10) 0.0474(3) Uani d 1
H H2O 0.164(7) 1.060(3) 0.220(2) 0.081(7) Uiso d 1
O O4 -0.2164(3) 0.56037(13) 0.10760(11) 0.0495(3) Uani d 1
H H3O -0.294(6) 0.620(2) 0.043(2) 0.062(6) Uiso d 1
O O1W -0.4806(4) 0.70954(17) -0.10993(13) 0.0622(4) Uani d 1
H H1W -0.643(7) 0.788(3) -0.122(2) 0.089(8) Uiso d 1
H H2W -0.569(6) 0.655(3) -0.139(2) 0.063(6) Uiso d 1

loop_
_atom_site_aniso_label
_atom_site_aniso_U_11
_atom_site_aniso_U_22
_atom_site_aniso_U_33
_atom_site_aniso_U_12
_atom_site_aniso_U_13
_atom_site_aniso_U_23
C1 0.0356(7) 0.0371(7) 0.0294(7) -0.0070(5) -0.0008(5) -0.0089(5)
C2 0.0379(7) 0.0315(6) 0.0322(7) -0.0080(5) -0.0004(5) -0.0069(5)
C3 0.0428(8) 0.0362(7) 0.0290(7) -0.0086(6) -0.0044(5) -0.0069(5)
C4 0.0378(7) 0.0366(7) 0.0381(7) -0.0090(6) 0.0002(6) -0.0145(6)
C5 0.0483(8) 0.0310(7) 0.0419(8) -0.0089(6) -0.0018(6) -0.0070(6)
C6 0.0429(8) 0.0370(7) 0.0321(7) -0.0071(6) -0.0044(6) -0.0029(6)
C7 0.0410(8) 0.0394(7) 0.0326(7) -0.0078(6) -0.0020(6) -0.0106(6)
O1 0.0748(8) 0.0476(7) 0.0314(6) -0.0177(6) -0.0124(5) -0.0082(5)
O2 0.0708(8) 0.0414(6) 0.0387(6) -0.0142(5) -0.0140(5) -0.0112(5)
O3 0.0714(8) 0.0333(6) 0.0375(6) -0.0154(5) -0.0150(5) -0.0040(4)
O4 0.0696(8) 0.0393(6) 0.0449(7) -0.0149(5) -0.0119(6) -0.0157(5)
O1W 0.0790(10) 0.0390(7) 0.0690(9) -0.0126(7) -0.0185(7) -0.0111(6)

loop_
_atom_type_symbol
_atom_type_description
_atom_type_scat_dispersion_real
_atom_type_scat_dispersion_imag
_atom_type_scat_source
C C 0.0033 0.0016 'International Tables Vol C Tables 4.2.6.8 and 6.1.1.4'
H H 0.0000 0.0000 'International Tables Vol C Tables 4.2.6.8 and 6.1.1.4'
O O 0.0106 0.0060 'International Tables Vol C Tables 4.2.6.8 and 6.1.1.4'

loop_
_geom_angle_atom_site_label_1
_geom_angle_atom_site_label_2
_geom_angle_atom_site_label_3
_geom_angle
C6 C1 C2 118.04(13)
C6 C1 C7 121.77(13)
C2 C1 C7 120.18(13)
O3 C2 C3 116.86(12)
O3 C2 C1 122.34(13)
C3 C2 C1 120.80(13)
C4 C3 C2 119.40(13)
C4 C3 H3 120.3
C2 C3 H3 120.3
O4 C4 C3 121.29(13)
O4 C4 C5 117.83(13)
C3 C4 C5 120.88(13)
C6 C5 C4 119.14(13)
C6 C5 H5 120.4
C4 C5 H5 120.4
C5 C6 C1 121.73(13)
C5 C6 H6 119.1
C1 C6 H6 119.1
O2 C7 O1 121.58(13)
O2 C7 C1 122.44(13)
O1 C7 C1 115.98(13)
C7 O1 H1O 106.6(13)
C2 O3 H2O 105.0(16)
C4 O4 H3O 110.9(15)
H1W O1W H2W 100(2)

loop_
_geom_bond_atom_site_label_1
_geom_bond_atom_site_label_2
_geom_bond_distance
C1 C6 1.401(2)
C1 C2 1.404(2)
C1 C7 1.457(2)
C2 O3 1.3574(18)
C2 C3 1.3864(19)
C3 C4 1.384(2)
C3 H3 0.9300
C4 O4 1.3500(17)
C4 C5 1.396(2)
C5 C6 1.368(2)
C5 H5 0.9300
C6 H6 0.9300
C7 O2 1.2387(18)
C7 O1 1.3133(18)
O1 H1O 0.89(2)
O3 H2O 0.86(3)
O4 H3O 0.84(2)
O1W H1W 0.86(3)
O1W H2W 0.78(3)

loop_
_geom_hbond_atom_site_label_D
_geom_hbond_atom_site_label_H
_geom_hbond_atom_site_label_A
_geom_hbond_site_symmetry_A
_geom_hbond_distance_DH
_geom_hbond_distance_HA
_geom_hbond_distance_DA
_geom_hbond_angle_DHA
O1 H1O O2 2_676 0.89(2) 1.78(2) 2.6697(17) 174(2)
O3 H2O O2 . 0.86(3) 1.81(3) 2.5938(17) 151(2)
O4 H3O O1W . 0.84(2) 1.86(2) 2.678(2) 167(2)
O1W H1W O3 2_475 0.86(3) 2.07(3) 2.919(2) 173(2)
O1W H2W O4 2_465 0.78(3) 2.15(3) 2.824(2) 145(2)

loop_
_geom_torsion_atom_site_label_1
_geom_torsion_atom_site_label_2
_geom_torsion_atom_site_label_3
_geom_torsion_atom_site_label_4
_geom_torsion
C6 C1 C2 O3 -178.86(13)
C7 C1 C2 O3 -0.1(2)
C6 C1 C2 C3 0.8(2)
C7 C1 C2 C3 179.50(13)
O3 C2 C3 C4 178.78(13)
C1 C2 C3 C4 -0.9(2)
C2 C3 C4 O4 -179.17(13)
C2 C3 C4 C5 0.4(2)
O4 C4 C5 C6 179.79(13)
C3 C4 C5 C6 0.2(2)
C4 C5 C6 C1 -0.3(2)
C2 C1 C6 C5 -0.2(2)
C7 C1 C6 C5 -178.87(14)
C6 C1 C7 O2 177.01(14)
C2 C1 C7 O2 -1.7(2)
C6 C1 C7 O1 -2.8(2)
C2 C1 C7 O1 178.52(13)

_cod_database_fobs_code 2020286
